data_7713258
loop_
_publ_author_name
'Jakopec, Silvio'
'Gourdon-Gr&#xfc;newaldt, Lisa'
'&#x10c;ipor, Ivona'
'Me&#x161;&#x10d;i&#x107; Macan, Andrijana'
'Peri&#x107;, Berislav'
'Piantanida, Ivo'
'Cariou, Kevin'
'Gasser, Gilles'
'Kirin, Sre&#x107;ko I'
'Rai&#x107;-Mali&#x107;, Silvana'

_publ_section_title
;
 Synthesis, characterisation and biological evaluation of monometallic
 Re(I) and heterobimetallic Re(I)/Fe(II) complexes with a 1,2,3-triazolyl
 pyridine chelating moiety.
;
_journal_name_full 'Dalton transactions (Cambridge, England : 2003)'
_journal_paper_doi 10.1039/d3dt01070h
_journal_year 2023
_chemical_formula_moiety 'C21 H16 Cl Fe N4 O3 Re'
_chemical_formula_sum 'C21 H16 Cl Fe N4 O3 Re'
_chemical_formula_weight 649.88
_space_group_crystal_system triclinic
_space_group_IT_number 2
_space_group_name_Hall '-P 1'
_space_group_name_H-M_alt 'P -1'
_atom_sites_solution_hydrogens geom
_atom_sites_solution_primary direct
_atom_sites_solution_secondary difmap
_audit_creation_method SHELXL-2018/3
_audit_update_record
;
2023-04-06 deposited with the CCDC.	2023-06-12 downloaded from the CCDC.
;
_cell_angle_alpha 80.131(3)
_cell_angle_beta 75.297(4)
_cell_angle_gamma 84.827(4)
_cell_formula_units_Z 4
_cell_length_a 12.8718(7)
_cell_length_b 13.0241(4)
_cell_length_c 13.7907(4)
_cell_measurement_reflns_used 9444
_cell_measurement_temperature 293(2)
_cell_measurement_theta_max 75.3420
_cell_measurement_theta_min 3.5540
_cell_volume 2200.48(16)
_computing_cell_refinement 'CrysAlisPro 1.171.39.46 (Rigaku OD, 2018)'
_computing_data_collection 'CrysAlisPro 1.171.39.46 (Rigaku OD, 2018)'
_computing_data_reduction 'CrysAlisPro 1.171.39.46 (Rigaku OD, 2018)'
_computing_structure_refinement 'SHELXL-2018/3 (Sheldrick, 2018)'
_computing_structure_solution 'SHELXT-2018/2 (Sheldrick, 2018)'
_diffrn_ambient_temperature 293(2)
_diffrn_detector_area_resol_mean 10.4323
_diffrn_measured_fraction_theta_full 0.999
_diffrn_measured_fraction_theta_max 0.985
_diffrn_measurement_device_type 'Xcalibur, Ruby, Nova'
_diffrn_measurement_method '\w scans'
_diffrn_radiation_type CuK\a
_diffrn_radiation_wavelength 1.54184
_diffrn_reflns_av_R_equivalents 0.0755
_diffrn_reflns_av_unetI/netI 0.0731
_diffrn_reflns_Laue_measured_fraction_full 0.999
_diffrn_reflns_Laue_measured_fraction_max 0.985
_diffrn_reflns_limit_h_max 16
_diffrn_reflns_limit_h_min -15
_diffrn_reflns_limit_k_max 16
_diffrn_reflns_limit_k_min -15
_diffrn_reflns_limit_l_max 14
_diffrn_reflns_limit_l_min -17
_diffrn_reflns_number 22603
_diffrn_reflns_point_group_measured_fraction_full 0.999
_diffrn_reflns_point_group_measured_fraction_max 0.985
_diffrn_reflns_theta_full 67.684
_diffrn_reflns_theta_max 75.983
_diffrn_reflns_theta_min 3.353
_diffrn_source 'micro-focus sealed X-ray tube'
_exptl_absorpt_coefficient_mu 17.258
_exptl_absorpt_correction_T_max 1.00000
_exptl_absorpt_correction_T_min 0.00934
_exptl_absorpt_correction_type multi-scan
_exptl_absorpt_process_details
;
CrysAlisPro 1.171.39.46 (Rigaku Oxford Diffraction, 2018)
Empirical absorption correction using spherical harmonics,
 implemented in SCALE3 ABSPACK scaling algorithm.
;
_exptl_crystal_colour yellow
_exptl_crystal_density_diffrn 1.962
_exptl_crystal_description needle
_exptl_crystal_F_000 1248
_exptl_crystal_size_max 0.2
_exptl_crystal_size_mid 0.05
_exptl_crystal_size_min 0.03
_refine_diff_density_max 2.492
_refine_diff_density_min -2.475
_refine_diff_density_rms 0.241
_refine_ls_extinction_method none
_refine_ls_goodness_of_fit_ref 1.037
_refine_ls_hydrogen_treatment constr
_refine_ls_matrix_type full
_refine_ls_number_parameters 577
_refine_ls_number_reflns 9056
_refine_ls_number_restraints 62
_refine_ls_restrained_S_all 1.037
_refine_ls_R_factor_all 0.0806
_refine_ls_R_factor_gt 0.0684
_refine_ls_shift/su_max 0.001
_refine_ls_shift/su_mean 0.000
_refine_ls_structure_factor_coef Fsqd
_refine_ls_weighting_details 'w=1/[\s^2^(Fo^2^)+(0.1458P)^2^+1.3460P] where P=(Fo^2^+2Fc^2^)/3'
_refine_ls_weighting_scheme calc
_refine_ls_wR_factor_gt 0.1920
_refine_ls_wR_factor_ref 0.2111
_reflns_Friedel_coverage 0.000
_reflns_number_gt 7257
_reflns_number_total 9056
_reflns_threshold_expression 'I > 2\s(I)'
_cod_data_source_file d3dt01070h2.cif
_cod_data_source_block 3Re
_cod_database_code 7713258
_shelx_shelxl_version_number 2018/3
_shelx_space_group_comment
;
The symmetry employed for this shelxl refinement is uniquely defined
by the following loop, which should always be used as a source of
symmetry information in preference to the above space-group names.
They are only intended as comments.
;

loop_
_space_group_symop_operation_xyz
'x, y, z'
'-x, -y, -z'

loop_
_atom_site_label
_atom_site_type_symbol
_atom_site_fract_x
_atom_site_fract_y
_atom_site_fract_z
_atom_site_U_iso_or_equiv
_atom_site_adp_type
_atom_site_occupancy
_atom_site_site_symmetry_order
_atom_site_calc_flag
_atom_site_refinement_flags_posn
_atom_site_refinement_flags_adp
_atom_site_refinement_flags_occupancy
_atom_site_disorder_assembly
_atom_site_disorder_group
Re1 Re 0.29270(3) 0.61533(3) 0.04879(3) 0.04575(17) Uani 0.9383(15) 1 d . . P A 1
Re1A Re 0.2162(11) 0.6242(9) 0.0656(8) 0.04575(17) Uani 0.0345(11) 1 d . . P A 2
Re1B Re 0.3739(13) 0.6053(11) 0.0273(11) 0.04575(17) Uani 0.0272(11) 1 d . . P A 3
Cl1 Cl 0.1417(2) 0.5631(3) -0.0092(2) 0.0719(7) Uani 1 1 d . . . . .
C1C1 C 0.2682(13) 0.7577(9) -0.0067(9) 0.072(3) Uani 1 1 d . . . . .
O1C1 O 0.2505(13) 0.8419(7) -0.0394(9) 0.108(4) Uani 1 1 d . . . . .
C2C1 C 0.3967(11) 0.5960(10) -0.0746(9) 0.067(3) Uani 1 1 d . . . . .
O2C1 O 0.4591(9) 0.5839(11) -0.1499(8) 0.098(3) Uani 1 1 d . . . . .
C3C1 C 0.4106(10) 0.6573(8) 0.0948(7) 0.059(2) Uani 1 1 d . . . . .
O3C1 O 0.4732(8) 0.6876(8) 0.1222(7) 0.080(3) Uani 1 1 d . . . . .
N11 N 0.1694(7) 0.6220(7) 0.1948(6) 0.0555(18) Uani 1 1 d . . . . .
C21 C 0.0816(10) 0.6808(11) 0.1915(8) 0.071(3) Uani 1 1 d . . . . .
H21 H 0.073758 0.718303 0.129789 0.085 Uiso 1 1 calc R U . A 2
C31 C -0.0023(12) 0.6880(12) 0.2813(13) 0.089(4) Uani 1 1 d . . . . .
H31 H -0.064168 0.729870 0.278133 0.106 Uiso 1 1 calc R U . . .
C41 C 0.0099(11) 0.6322(13) 0.3723(9) 0.081(4) Uani 1 1 d . . . . .
H41 H -0.042559 0.636810 0.431988 0.097 Uiso 1 1 calc R U . . .
C51 C 0.1005(10) 0.5704(10) 0.3726(9) 0.066(3) Uani 1 1 d . . . . .
H51 H 0.109665 0.530592 0.432838 0.079 Uiso 1 1 calc R U . . .
C61 C 0.1798(9) 0.5661(8) 0.2834(7) 0.053(2) Uani 1 1 d . . . . .
C71 C 0.2791(8) 0.4969(7) 0.2844(7) 0.052(2) Uani 1 1 d . . . . .
H71A H 0.341773 0.538947 0.264253 0.062 Uiso 1 1 calc R U . . .
H71B H 0.275269 0.460247 0.352576 0.062 Uiso 1 1 calc R U . . .
C91 C 0.3010(8) 0.2839(8) 0.1434(8) 0.054(2) Uani 1 1 d . . . . .
N101 N 0.3122(7) 0.3701(6) 0.0690(6) 0.0532(17) Uani 1 1 d . . . . .
N111 N 0.3051(6) 0.4525(6) 0.1138(6) 0.0492(15) Uani 1 1 d . . . . .
N121 N 0.2895(6) 0.4219(6) 0.2152(5) 0.0451(14) Uani 1 1 d . . . . .
C131 C 0.2874(9) 0.3158(7) 0.2363(7) 0.053(2) Uani 1 1 d . . . . .
H131 H 0.278733 0.274126 0.299475 0.064 Uiso 1 1 calc R U . . .
C151 C 0.3002(8) 0.1797(7) 0.1218(7) 0.0514(19) Uani 1 1 d . . . . .
C161 C 0.2198(9) 0.1084(9) 0.1738(9) 0.065(2) Uani 1 1 d . . . . .
H161 H 0.160679 0.121333 0.225909 0.078 Uiso 1 1 calc R U . . .
C171 C 0.2446(12) 0.0147(10) 0.1330(11) 0.075(3) Uani 1 1 d . . . . .
H171 H 0.203806 -0.044098 0.151846 0.090 Uiso 1 1 calc R U . . .
C181 C 0.3462(12) 0.0263(9) 0.0555(11) 0.074(3) Uani 1 1 d . . . . .
H181 H 0.382361 -0.024226 0.017376 0.088 Uiso 1 1 calc R U . . .
C191 C 0.3790(11) 0.1280(8) 0.0492(8) 0.062(2) Uani 1 1 d . . . . .
H191 H 0.440726 0.156797 0.005733 0.075 Uiso 1 1 calc R U . . .
Fe1 Fe 0.36758(15) 0.04703(12) 0.19105(12) 0.0582(4) Uani 1 1 d . . . . .
C211 C 0.441(2) 0.0877(17) 0.2911(17) 0.128(6) Uani 1 1 d . . . . .
H211 H 0.447281 0.155397 0.301482 0.154 Uiso 1 1 calc R U . . .
C221 C 0.360(2) 0.026(2) 0.3399(11) 0.145(7) Uani 1 1 d . . . . .
H221 H 0.299886 0.044006 0.389024 0.174 Uiso 1 1 calc R U . . .
C231 C 0.3790(19) -0.0722(14) 0.3047(15) 0.136(7) Uani 1 1 d . . . . .
H231 H 0.335603 -0.129136 0.325693 0.163 Uiso 1 1 calc R U . . .
C241 C 0.4752(16) -0.0651(13) 0.2331(13) 0.097(4) Uani 1 1 d . . . . .
H241 H 0.508734 -0.118136 0.197143 0.117 Uiso 1 1 calc R U . . .
C251 C 0.5152(17) 0.0335(14) 0.2221(15) 0.104(4) Uani 1 1 d . . . . .
H251 H 0.578318 0.058202 0.177874 0.125 Uiso 1 1 calc R U . . .
Re2 Re 0.39159(3) 0.31330(3) 0.57435(3) 0.04051(16) Uani 0.9364(14) 1 d . . P B 1
Re2A Re 0.3141(10) 0.3210(8) 0.5934(9) 0.04051(16) Uani 0.0325(10) 1 d . . P B 2
Re2B Re 0.4695(10) 0.3031(9) 0.5576(9) 0.04051(16) Uani 0.0311(10) 1 d . . P B 3
Cl2 Cl 0.23941(19) 0.2739(2) 0.50902(18) 0.0558(5) Uani 1 1 d . . . . .
C1C2 C 0.4634(9) 0.1837(9) 0.5347(8) 0.060(2) Uani 1 1 d . . . . .
O1C2 O 0.5023(9) 0.1090(6) 0.5092(8) 0.081(3) Uani 1 1 d . . . . .
C2C2 C 0.4674(8) 0.3808(7) 0.4439(7) 0.0505(19) Uani 1 1 d . . . . .
O2C2 O 0.5133(9) 0.4215(8) 0.3667(6) 0.085(3) Uani 1 1 d . . . . .
C3C2 C 0.5149(8) 0.3342(7) 0.6222(7) 0.0498(19) Uani 1 1 d . . . . .
O3C2 O 0.5887(6) 0.3433(6) 0.6477(6) 0.0638(18) Uani 1 1 d . . . . .
N12 N 0.2981(7) 0.2396(6) 0.7240(6) 0.0511(16) Uani 1 1 d . . . . .
C22 C 0.2662(10) 0.1413(8) 0.7352(9) 0.063(3) Uani 1 1 d . . . . .
H22 H 0.285873 0.105864 0.679743 0.076 Uiso 1 1 calc R U . . .
C32 C 0.2048(10) 0.0907(9) 0.8269(9) 0.064(3) Uani 1 1 d . . . . .
H32 H 0.186216 0.022144 0.832849 0.077 Uiso 1 1 calc R U . . .
C42 C 0.1724(12) 0.1445(11) 0.9087(9) 0.080(4) Uani 1 1 d . . . . .
H42 H 0.129868 0.113411 0.969919 0.095 Uiso 1 1 calc R U . . .
C52 C 0.2035(12) 0.2435(10) 0.8981(8) 0.071(3) Uani 1 1 d . . . . .
H52 H 0.182528 0.279604 0.953032 0.085 Uiso 1 1 calc R U . . .
C62 C 0.2654(9) 0.2916(7) 0.8078(7) 0.053(2) Uani 1 1 d . . . . .
C72 C 0.2993(9) 0.3989(7) 0.7977(6) 0.0506(19) Uani 1 1 d . . . . .
H72A H 0.377134 0.398511 0.782962 0.061 Uiso 1 1 calc R U . . .
H72B H 0.270412 0.425504 0.861209 0.061 Uiso 1 1 calc R U . . .
C92 C 0.1886(8) 0.5891(7) 0.6237(8) 0.052(2) Uani 1 1 d . . . . .
N102 N 0.2513(7) 0.5253(6) 0.5620(6) 0.0539(18) Uani 1 1 d . . . . .
N112 N 0.2940(7) 0.4523(6) 0.6196(6) 0.0492(16) Uani 1 1 d . . . . .
N122 N 0.2612(7) 0.4677(6) 0.7158(6) 0.0506(16) Uani 1 1 d . . . . .
C132 C 0.1956(10) 0.5533(8) 0.7215(9) 0.064(3) Uani 1 1 d . . . . .
H132 H 0.161953 0.582322 0.779371 0.076 Uiso 1 1 calc R U . . .
C152 C 0.1270(10) 0.6808(7) 0.5860(8) 0.058(2) Uani 1 1 d . . . . .
C162 C 0.1624(11) 0.7530(9) 0.4960(9) 0.067(3) Uani 1 1 d . . . . .
H162 H 0.229970 0.751028 0.451387 0.080 Uiso 1 1 calc R U . . .
C172 C 0.0779(12) 0.8285(10) 0.4857(11) 0.075(3) Uani 1 1 d . . . . .
H172 H 0.080719 0.885103 0.433987 0.090 Uiso 1 1 calc R U . . .
C182 C -0.0134(11) 0.8019(10) 0.5694(12) 0.079(4) Uani 1 1 d . . . . .
H182 H -0.080181 0.837672 0.581683 0.095 Uiso 1 1 calc R U . . .
C192 C 0.0187(10) 0.7104(9) 0.6294(10) 0.067(3) Uani 1 1 d . . . . .
H192 H -0.024746 0.675434 0.688070 0.080 Uiso 1 1 calc R U . . .
Fe2 Fe 0.11568(14) 0.82764(12) 0.62137(14) 0.0601(4) Uani 1 1 d . . . . .
C212 C 0.2130(17) 0.8298(12) 0.7140(15) 0.101(4) Uani 1 1 d . . . . .
H212 H 0.256557 0.773796 0.734771 0.122 Uiso 1 1 calc R U . . .
C222 C 0.2410(13) 0.9064(13) 0.6303(15) 0.093(4) Uani 1 1 d . . . . .
H222 H 0.307302 0.911777 0.583606 0.111 Uiso 1 1 calc R U . . .
C232 C 0.1484(13) 0.9754(10) 0.6294(13) 0.086(3) Uani 1 1 d . . . . .
H232 H 0.145911 1.033647 0.580328 0.103 Uiso 1 1 calc R U . . .
C242 C 0.0662(15) 0.9464(12) 0.7071(14) 0.094(4) Uani 1 1 d . . . . .
H242 H -0.001291 0.980541 0.721372 0.113 Uiso 1 1 calc R U . . .
C252 C 0.0997(18) 0.8553(14) 0.7638(13) 0.101(4) Uani 1 1 d . . . . .
H252 H 0.058178 0.817727 0.822042 0.121 Uiso 1 1 calc R U . . .

loop_
_atom_site_aniso_label
_atom_site_aniso_U_11
_atom_site_aniso_U_22
_atom_site_aniso_U_33
_atom_site_aniso_U_23
_atom_site_aniso_U_13
_atom_site_aniso_U_12
Re1 0.0569(3) 0.0445(2) 0.0362(2) -0.00366(16) -0.01259(18) -0.00582(17)
Re1A 0.0569(3) 0.0445(2) 0.0362(2) -0.00366(16) -0.01259(18) -0.00582(17)
Re1B 0.0569(3) 0.0445(2) 0.0362(2) -0.00366(16) -0.01259(18) -0.00582(17)
Cl1 0.0699(15) 0.093(2) 0.0605(14) -0.0181(13) -0.0259(12) -0.0058(13)
C1C1 0.110(10) 0.052(6) 0.061(6) -0.001(5) -0.034(6) -0.018(6)
O1C1 0.184(14) 0.051(5) 0.101(7) 0.011(5) -0.068(9) -0.012(6)
C2C1 0.075(7) 0.072(7) 0.057(6) -0.013(5) -0.016(5) -0.010(5)
O2C1 0.085(6) 0.131(9) 0.070(6) -0.026(6) 0.004(5) -0.005(6)
C3C1 0.085(7) 0.056(5) 0.035(4) -0.003(4) -0.012(4) -0.011(5)
O3C1 0.080(5) 0.101(7) 0.066(5) -0.007(5) -0.024(4) -0.035(5)
N11 0.061(4) 0.059(4) 0.048(4) -0.004(3) -0.019(4) -0.002(4)
C21 0.065(6) 0.102(9) 0.043(5) -0.025(5) -0.009(4) 0.019(6)
C31 0.076(8) 0.086(9) 0.108(11) -0.029(8) -0.032(8) 0.030(7)
C41 0.068(7) 0.115(11) 0.052(6) -0.016(6) 0.002(5) -0.004(7)
C51 0.071(6) 0.066(6) 0.061(6) -0.015(5) -0.014(5) -0.004(5)
C61 0.071(6) 0.056(5) 0.036(4) -0.011(4) -0.015(4) -0.013(4)
C71 0.068(5) 0.050(4) 0.043(4) 0.000(4) -0.026(4) -0.009(4)
C91 0.059(5) 0.050(5) 0.054(5) -0.001(4) -0.021(4) -0.006(4)
N101 0.061(4) 0.048(4) 0.051(4) -0.007(3) -0.017(3) 0.002(3)
N111 0.054(4) 0.044(3) 0.049(4) -0.010(3) -0.010(3) 0.000(3)
N121 0.056(4) 0.047(4) 0.035(3) -0.009(3) -0.016(3) 0.003(3)
C131 0.070(6) 0.044(4) 0.049(5) -0.012(4) -0.017(4) 0.000(4)
C151 0.065(5) 0.050(4) 0.043(4) -0.011(4) -0.018(4) 0.001(4)
C161 0.061(6) 0.063(6) 0.071(6) -0.018(5) -0.012(5) -0.008(5)
C171 0.087(8) 0.064(6) 0.083(8) -0.029(6) -0.021(7) -0.012(6)
C181 0.091(8) 0.053(6) 0.090(8) -0.028(5) -0.037(7) 0.006(5)
C191 0.090(7) 0.053(5) 0.046(5) -0.007(4) -0.020(5) -0.007(5)
Fe1 0.0768(10) 0.0463(7) 0.0511(8) -0.0012(6) -0.0198(7) -0.0004(7)
C211 0.194(18) 0.107(10) 0.114(12) -0.036(8) -0.101(11) 0.051(9)
C221 0.201(18) 0.185(15) 0.032(6) 0.000(8) -0.032(8) 0.053(13)
C231 0.154(13) 0.094(8) 0.116(12) 0.066(8) -0.021(9) 0.031(8)
C241 0.122(10) 0.079(7) 0.098(9) -0.015(7) -0.051(7) 0.032(7)
C251 0.119(10) 0.097(8) 0.110(10) 0.000(7) -0.067(8) 0.014(7)
Re2 0.0472(2) 0.0374(2) 0.0404(2) -0.00721(15) -0.01582(16) -0.00325(15)
Re2A 0.0472(2) 0.0374(2) 0.0404(2) -0.00721(15) -0.01582(16) -0.00325(15)
Re2B 0.0472(2) 0.0374(2) 0.0404(2) -0.00721(15) -0.01582(16) -0.00325(15)
Cl2 0.0543(11) 0.0667(13) 0.0513(11) -0.0115(10) -0.0187(9) -0.0062(9)
C1C2 0.063(5) 0.059(5) 0.061(6) -0.014(4) -0.018(5) -0.003(4)
O1C2 0.107(7) 0.053(4) 0.091(6) -0.038(4) -0.033(5) 0.025(4)
C2C2 0.057(5) 0.048(4) 0.050(5) -0.013(4) -0.016(4) -0.004(4)
O2C2 0.108(7) 0.090(6) 0.052(4) 0.001(4) -0.012(4) -0.029(6)
C3C2 0.066(5) 0.045(4) 0.041(4) -0.016(3) -0.017(4) 0.010(4)
O3C2 0.060(4) 0.071(4) 0.073(5) -0.018(4) -0.033(4) -0.011(3)
N12 0.064(4) 0.043(4) 0.050(4) -0.007(3) -0.021(3) -0.003(3)
C22 0.076(6) 0.053(5) 0.067(6) 0.002(5) -0.032(5) -0.017(5)
C32 0.078(7) 0.056(5) 0.062(6) 0.001(5) -0.029(5) -0.011(5)
C42 0.094(9) 0.086(8) 0.055(6) 0.018(6) -0.024(6) -0.024(7)
C52 0.096(9) 0.075(7) 0.045(5) -0.003(5) -0.027(5) -0.008(6)
C62 0.081(6) 0.043(4) 0.043(5) -0.013(3) -0.030(4) 0.007(4)
C72 0.071(5) 0.050(4) 0.036(4) -0.014(3) -0.019(4) 0.002(4)
C92 0.062(5) 0.040(4) 0.056(5) -0.017(4) -0.018(4) 0.009(4)
N102 0.070(5) 0.047(4) 0.051(4) -0.006(3) -0.026(4) -0.005(3)
N112 0.058(4) 0.044(3) 0.049(4) -0.018(3) -0.014(3) 0.005(3)
N122 0.071(5) 0.042(3) 0.040(4) -0.014(3) -0.014(3) 0.005(3)
C132 0.082(7) 0.056(5) 0.063(6) -0.019(5) -0.033(5) 0.004(5)
C152 0.079(6) 0.042(4) 0.063(6) -0.016(4) -0.030(5) 0.001(4)
C162 0.086(7) 0.057(5) 0.062(6) -0.013(5) -0.029(6) 0.007(5)
C172 0.094(9) 0.060(6) 0.078(8) -0.013(6) -0.039(7) 0.009(6)
C182 0.079(7) 0.064(6) 0.120(11) -0.045(7) -0.056(8) 0.017(6)
C192 0.064(6) 0.061(6) 0.086(8) -0.015(5) -0.036(6) -0.008(5)
Fe2 0.0644(9) 0.0485(8) 0.0750(11) -0.0158(7) -0.0274(8) -0.0001(6)
C212 0.135(10) 0.068(7) 0.134(11) -0.033(6) -0.083(9) -0.001(7)
C222 0.077(6) 0.092(8) 0.124(10) -0.037(7) -0.034(7) -0.014(6)
C232 0.098(8) 0.056(6) 0.114(9) -0.029(6) -0.032(6) -0.011(5)
C242 0.102(8) 0.074(7) 0.119(10) -0.048(6) -0.023(7) -0.013(6)
C252 0.137(10) 0.092(8) 0.090(9) -0.023(6) -0.036(8) -0.046(7)

loop_
_atom_type_symbol
_atom_type_description
_atom_type_scat_dispersion_real
_atom_type_scat_dispersion_imag
_atom_type_scat_source
C C 0.0181 0.0091 'International Tables Vol C Tables 4.2.6.8 and 6.1.1.4'
H H 0.0000 0.0000 'International Tables Vol C Tables 4.2.6.8 and 6.1.1.4'
Cl Cl 0.3639 0.7018 'International Tables Vol C Tables 4.2.6.8 and 6.1.1.4'
Fe Fe -1.1336 3.1974 'International Tables Vol C Tables 4.2.6.8 and 6.1.1.4'
N N 0.0311 0.0180 'International Tables Vol C Tables 4.2.6.8 and 6.1.1.4'
O O 0.0492 0.0322 'International Tables Vol C Tables 4.2.6.8 and 6.1.1.4'
Re Re -5.2083 5.8923 'International Tables Vol C Tables 4.2.6.8 and 6.1.1.4'

loop_
_geom_angle_atom_site_label_1
_geom_angle_atom_site_label_2
_geom_angle_atom_site_label_3
_geom_angle
_geom_angle_site_symmetry_1
_geom_angle_site_symmetry_3
_geom_angle_publ_flag
C1C1 Re1 C2C1 89.8(6) . . ?
C1C1 Re1 C3C1 88.8(5) . . ?
C2C1 Re1 C3C1 86.6(5) . . ?
C1C1 Re1 N111 174.9(5) . . ?
C2C1 Re1 N111 93.1(4) . . ?
C3C1 Re1 N111 95.6(4) . . ?
C1C1 Re1 N11 95.0(5) . . ?
C2C1 Re1 N11 174.7(4) . . ?
C3C1 Re1 N11 95.7(4) . . ?
N111 Re1 N11 82.0(3) . . ?
C1C1 Re1 Cl1 90.8(4) . . ?
C2C1 Re1 Cl1 93.7(4) . . ?
C3C1 Re1 Cl1 179.5(4) . . ?
N111 Re1 Cl1 84.8(2) . . ?
N11 Re1 Cl1 84.0(2) . . ?
N11 Re1A Cl1 121.7(8) . . ?
N11 Re1A C1C1 113.6(8) . . ?
Cl1 Re1A C1C1 110.9(6) . . ?
N11 Re1A C21 34.7(5) . . ?
Cl1 Re1A C21 103.3(7) . . ?
C1C1 Re1A C21 99.3(8) . . ?
N11 Re1A N111 84.6(5) . . ?
Cl1 Re1A N111 90.6(5) . . ?
C1C1 Re1A N111 134.0(8) . . ?
C21 Re1A N111 115.2(6) . . ?
C2C1 Re1B C3C1 140.2(13) . . ?
C2C1 Re1B N111 106.2(10) . . ?
C3C1 Re1B N111 108.8(8) . . ?
C2C1 Re1B C1C1 88.8(9) . . ?
C3C1 Re1B C1C1 87.4(9) . . ?
N111 Re1B C1C1 123.7(8) . . ?
C2C1 Re1B O3C1 130.7(11) . . ?
C3C1 Re1B O3C1 11.5(6) . . ?
N111 Re1B O3C1 112.7(6) . . ?
C1C1 Re1B O3C1 93.7(7) . . ?
C2C1 Re1B O2C1 13.7(7) . . ?
C3C1 Re1B O2C1 129.7(10) . . ?
N111 Re1B O2C1 109.3(7) . . ?
C1C1 Re1B O2C1 97.6(7) . . ?
O3C1 Re1B O2C1 119.2(7) . . ?
O1C1 C1C1 Re1 177.9(14) . . ?
O1C1 C1C1 Re1A 149.3(16) . . ?
O1C1 C1C1 Re1B 157.1(15) . . ?
O2C1 C2C1 Re1B 149.9(15) . . ?
O2C1 C2C1 Re1 179.4(12) . . ?
C2C1 O2C1 Re1B 16.4(8) . . ?
O3C1 C3C1 Re1B 153.5(14) . . ?
O3C1 C3C1 Re1 174.9(12) . . ?
C3C1 O3C1 Re1B 15.0(8) . . ?
C21 N11 C61 119.5(10) . . ?
C21 N11 Re1A 96.8(8) . . ?
C61 N11 Re1A 141.1(9) . . ?
C21 N11 Re1 117.4(7) . . ?
C61 N11 Re1 123.0(7) . . ?
N11 C21 C31 121.0(11) . . ?
N11 C21 Re1A 48.5(6) . . ?
C31 C21 Re1A 165.1(12) . . ?
C41 C31 C21 119.1(12) . . ?
C51 C41 C31 118.2(12) . . ?
C41 C51 C61 120.5(11) . . ?
N11 C61 C51 121.6(11) . . ?
N11 C61 C71 118.4(9) . . ?
C51 C61 C71 120.0(9) . . ?
N121 C71 C61 110.1(7) . . ?
N101 C91 C131 109.1(9) . . ?
N101 C91 C151 122.5(9) . . ?
C131 C91 C151 128.4(9) . . ?
N111 N101 C91 107.4(8) . . ?
N101 N111 N121 109.3(7) . . ?
N101 N111 Re1 128.2(6) . . ?
N121 N111 Re1 121.7(6) . . ?
N101 N111 Re1B 121.3(7) . . ?
N121 N111 Re1B 125.3(7) . . ?
N101 N111 Re1A 126.0(7) . . ?
N121 N111 Re1A 114.3(6) . . ?
N111 N121 C131 109.5(7) . . ?
N111 N121 C71 121.6(7) . . ?
C131 N121 C71 129.0(7) . . ?
N121 C131 C91 104.8(8) . . ?
C161 C151 C91 124.0(10) . . ?
C161 C151 C191 108.2(9) . . ?
C91 C151 C191 127.8(10) . . ?
C161 C151 Fe1 69.5(6) . . ?
C91 C151 Fe1 126.1(7) . . ?
C191 C151 Fe1 68.5(6) . . ?
C171 C161 C151 108.4(11) . . ?
C171 C161 Fe1 69.9(8) . . ?
C151 C161 Fe1 70.0(6) . . ?
C161 C171 C181 107.8(11) . . ?
C161 C171 Fe1 69.9(7) . . ?
C181 C171 Fe1 67.9(7) . . ?
C191 C181 C171 107.5(11) . . ?
C191 C181 Fe1 70.1(6) . . ?
C171 C181 Fe1 69.9(8) . . ?
C181 C191 C151 108.0(11) . . ?
C181 C191 Fe1 69.3(7) . . ?
C151 C191 Fe1 70.2(6) . . ?
C221 Fe1 C211 39.2(11) . . ?
C221 Fe1 C181 160.9(10) . . ?
C211 Fe1 C181 158.3(10) . . ?
C221 Fe1 C231 41.2(10) . . ?
C211 Fe1 C231 67.7(10) . . ?
C181 Fe1 C231 123.5(8) . . ?
C221 Fe1 C191 157.0(9) . . ?
C211 Fe1 C191 123.2(8) . . ?
C181 Fe1 C191 40.6(5) . . ?
C231 Fe1 C191 160.6(8) . . ?
C221 Fe1 C241 66.9(9) . . ?
C211 Fe1 C241 66.9(8) . . ?
C181 Fe1 C241 108.8(6) . . ?
C231 Fe1 C241 39.5(8) . . ?
C191 Fe1 C241 126.0(7) . . ?
C221 Fe1 C251 67.1(10) . . ?
C211 Fe1 C251 40.3(9) . . ?
C181 Fe1 C251 122.5(7) . . ?
C231 Fe1 C251 67.8(9) . . ?
C191 Fe1 C251 109.1(7) . . ?
C241 Fe1 C251 40.1(7) . . ?
C221 Fe1 C171 123.0(10) . . ?
C211 Fe1 C171 158.6(9) . . ?
C181 Fe1 C171 42.1(6) . . ?
C231 Fe1 C171 106.4(9) . . ?
C191 Fe1 C171 69.1(5) . . ?
C241 Fe1 C171 122.5(6) . . ?
C251 Fe1 C171 158.6(7) . . ?
C221 Fe1 C161 106.5(9) . . ?
C211 Fe1 C161 123.5(7) . . ?
C181 Fe1 C161 69.5(5) . . ?
C231 Fe1 C161 120.3(8) . . ?
C191 Fe1 C161 69.2(5) . . ?
C241 Fe1 C161 156.1(7) . . ?
C251 Fe1 C161 160.8(6) . . ?
C171 Fe1 C161 40.1(5) . . ?
C221 Fe1 C151 121.0(8) . . ?
C211 Fe1 C151 108.6(6) . . ?
C181 Fe1 C151 68.8(4) . . ?
C231 Fe1 C151 156.2(7) . . ?
C191 Fe1 C151 41.3(4) . . ?
C241 Fe1 C151 162.8(7) . . ?
C251 Fe1 C151 125.7(6) . . ?
C171 Fe1 C151 67.9(5) . . ?
C161 Fe1 C151 40.5(4) . . ?
C221 C211 C251 109(2) . . ?
C221 C211 Fe1 69.6(13) . . ?
C251 C211 Fe1 70.4(11) . . ?
C211 C221 C231 109(2) . . ?
C211 C221 Fe1 71.2(10) . . ?
C231 C221 Fe1 70.6(9) . . ?
C241 C231 C221 106(2) . . ?
C241 C231 Fe1 70.3(8) . . ?
C221 C231 Fe1 68.2(8) . . ?
C231 C241 C251 110.0(18) . . ?
C231 C241 Fe1 70.2(9) . . ?
C251 C241 Fe1 70.1(9) . . ?
C241 C251 C211 106(2) . . ?
C241 C251 Fe1 69.8(10) . . ?
C211 C251 Fe1 69.2(12) . . ?
C2C2 Re2 C3C2 86.8(4) . . ?
C2C2 Re2 C1C2 86.8(4) . . ?
C3C2 Re2 C1C2 87.8(4) . . ?
C2C2 Re2 N112 95.9(4) . . ?
C3C2 Re2 N112 98.0(3) . . ?
C1C2 Re2 N112 173.8(4) . . ?
C2C2 Re2 N12 177.6(4) . . ?
C3C2 Re2 N12 94.8(4) . . ?
C1C2 Re2 N12 95.0(4) . . ?
N112 Re2 N12 82.2(3) . . ?
C2C2 Re2 Cl2 93.0(3) . . ?
C3C2 Re2 Cl2 175.7(3) . . ?
C1C2 Re2 Cl2 88.0(3) . . ?
N112 Re2 Cl2 86.3(2) . . ?
N12 Re2 Cl2 85.5(2) . . ?
N112 Re2A Cl2 121.1(7) . . ?
N112 Re2A N12 103.5(7) . . ?
Cl2 Re2A N12 114.7(6) . . ?
N112 Re2A C2C2 88.5(5) . . ?
Cl2 Re2A C2C2 92.0(5) . . ?
N12 Re2A C2C2 137.1(7) . . ?
N112 Re2A C1C2 141.9(7) . . ?
Cl2 Re2A C1C2 86.3(5) . . ?
N12 Re2A C1C2 85.2(5) . . ?
C2C2 Re2A C1C2 62.6(4) . . ?
C3C2 Re2B C1C2 128.9(10) . . ?
C3C2 Re2B C2C2 120.4(9) . . ?
C1C2 Re2B C2C2 104.0(8) . . ?
C3C2 Re2B O3C2 13.9(6) . . ?
C1C2 Re2B O3C2 121.9(8) . . ?
C2C2 Re2B O3C2 117.5(7) . . ?
O1C2 C1C2 Re2B 151.9(12) . . ?
O1C2 C1C2 Re2 177.2(10) . . ?
O1C2 C1C2 Re2A 159.3(10) . . ?
O2C2 C2C2 Re2B 149.2(11) . . ?
O2C2 C2C2 Re2 179.3(9) . . ?
O2C2 C2C2 Re2A 161.0(10) . . ?
O3C2 C3C2 Re2B 149.7(11) . . ?
O3C2 C3C2 Re2 177.1(9) . . ?
C3C2 O3C2 Re2B 16.4(6) . . ?
C22 N12 C62 117.4(9) . . ?
C22 N12 Re2A 117.0(8) . . ?
C62 N12 Re2A 117.5(7) . . ?
C22 N12 Re2 119.6(7) . . ?
C62 N12 Re2 123.0(6) . . ?
N12 C22 C32 122.7(11) . . ?
C42 C32 C22 118.8(11) . . ?
C52 C42 C32 119.0(11) . . ?
C42 C52 C62 121.6(12) . . ?
C52 C62 N12 120.6(10) . . ?
C52 C62 C72 121.0(9) . . ?
N12 C62 C72 118.5(9) . . ?
C62 C72 N122 110.7(7) . . ?
N102 C92 C132 108.7(9) . . ?
N102 C92 C152 122.9(9) . . ?
C132 C92 C152 128.5(10) . . ?
N112 N102 C92 107.0(8) . . ?
N102 N112 N122 109.8(7) . . ?
N102 N112 Re2A 120.9(7) . . ?
N122 N112 Re2A 118.5(7) . . ?
N102 N112 Re2 127.3(6) . . ?
N122 N112 Re2 122.6(6) . . ?
N112 N122 C132 109.4(8) . . ?
N112 N122 C72 121.8(7) . . ?
C132 N122 C72 128.7(8) . . ?
N122 C132 C92 105.1(10) . . ?
C192 C152 C162 107.2(10) . . ?
C192 C152 C92 126.3(11) . . ?
C162 C152 C92 126.4(11) . . ?
C192 C152 Fe2 69.3(6) . . ?
C162 C152 Fe2 70.5(6) . . ?
C92 C152 Fe2 128.1(7) . . ?
C172 C162 C152 108.7(12) . . ?
C172 C162 Fe2 69.4(8) . . ?
C152 C162 Fe2 68.9(6) . . ?
C162 C172 C182 108.0(11) . . ?
C162 C172 Fe2 70.2(7) . . ?
C182 C172 Fe2 69.2(7) . . ?
C192 C182 C172 106.6(11) . . ?
C192 C182 Fe2 69.0(6) . . ?
C172 C182 Fe2 69.5(7) . . ?
C152 C192 C182 109.5(12) . . ?
C152 C192 Fe2 69.9(6) . . ?
C182 C192 Fe2 70.1(7) . . ?
C212 Fe2 C252 43.2(8) . . ?
C212 Fe2 C222 40.1(7) . . ?
C252 Fe2 C222 69.0(7) . . ?
C212 Fe2 C192 125.2(6) . . ?
C252 Fe2 C192 107.4(6) . . ?
C222 Fe2 C192 161.9(6) . . ?
C212 Fe2 C232 67.9(6) . . ?
C252 Fe2 C232 66.1(7) . . ?
C222 Fe2 C232 41.2(7) . . ?
C192 Fe2 C232 155.1(6) . . ?
C212 Fe2 C152 107.7(5) . . ?
C252 Fe2 C152 122.7(6) . . ?
C222 Fe2 C152 125.1(6) . . ?
C192 Fe2 C152 40.8(5) . . ?
C232 Fe2 C152 163.2(6) . . ?
C212 Fe2 C182 161.6(8) . . ?
C252 Fe2 C182 122.0(8) . . ?
C222 Fe2 C182 156.3(7) . . ?
C192 Fe2 C182 40.9(5) . . ?
C232 Fe2 C182 120.2(6) . . ?
C152 Fe2 C182 69.3(4) . . ?
C212 Fe2 C172 156.1(8) . . ?
C252 Fe2 C172 158.8(8) . . ?
C222 Fe2 C172 121.3(7) . . ?
C192 Fe2 C172 68.5(5) . . ?
C232 Fe2 C172 108.3(6) . . ?
C152 Fe2 C172 68.8(4) . . ?
C182 Fe2 C172 41.3(6) . . ?
C212 Fe2 C162 121.6(7) . . ?
C252 Fe2 C162 159.2(7) . . ?
C222 Fe2 C162 108.7(7) . . ?
C192 Fe2 C162 68.0(5) . . ?
C232 Fe2 C162 126.6(6) . . ?
C152 Fe2 C162 40.6(5) . . ?
C182 Fe2 C162 68.7(5) . . ?
C172 Fe2 C162 40.4(5) . . ?
C212 Fe2 C242 69.6(7) . . ?
C252 Fe2 C242 40.2(8) . . ?
C222 Fe2 C242 67.9(7) . . ?
C192 Fe2 C242 121.6(6) . . ?
C232 Fe2 C242 37.8(7) . . ?
C152 Fe2 C242 157.7(6) . . ?
C182 Fe2 C242 106.0(6) . . ?
C172 Fe2 C242 122.8(7) . . ?
C162 Fe2 C242 159.7(6) . . ?
C222 C212 C252 106.0(15) . . ?
C222 C212 Fe2 70.7(9) . . ?
C252 C212 Fe2 68.6(9) . . ?
C212 C222 C232 106.8(16) . . ?
C212 C222 Fe2 69.2(9) . . ?
C232 C222 Fe2 69.7(8) . . ?
C242 C232 C222 111.9(16) . . ?
C242 C232 Fe2 72.4(8) . . ?
C222 C232 Fe2 69.2(8) . . ?
C232 C242 C252 107.7(17) . . ?
C232 C242 Fe2 69.8(9) . . ?
C252 C242 Fe2 67.9(9) . . ?
C242 C252 C212 107.6(16) . . ?
C242 C252 Fe2 71.9(10) . . ?
C212 C252 Fe2 68.2(9) . . ?

loop_
_geom_bond_atom_site_label_1
_geom_bond_atom_site_label_2
_geom_bond_distance
_geom_bond_site_symmetry_2
_geom_bond_publ_flag
Re1 C1C1 1.912(11) . ?
Re1 C2C1 1.918(13) . ?
Re1 C3C1 1.940(12) . ?
Re1 N111 2.165(7) . ?
Re1 N11 2.235(9) . ?
Re1 Cl1 2.469(3) . ?
Re1A N11 1.726(14) . ?
Re1A Cl1 1.882(12) . ?
Re1A C1C1 1.935(16) . ?
Re1A C21 2.288(16) . ?
Re1A N111 2.483(14) . ?
Re1B C2C1 1.385(19) . ?
Re1B C3C1 1.430(18) . ?
Re1B N111 2.266(16) . ?
Re1B C1C1 2.35(2) . ?
Re1B O3C1 2.464(17) . ?
Re1B O2C1 2.464(18) . ?
C1C1 O1C1 1.138(16) . ?
C2C1 O2C1 1.166(16) . ?
C3C1 O3C1 1.100(14) . ?
N11 C21 1.313(15) . ?
N11 C61 1.341(12) . ?
C21 C31 1.432(19) . ?
C31 C41 1.38(2) . ?
C41 C51 1.36(2) . ?
C51 C61 1.390(16) . ?
C61 C71 1.498(15) . ?
C71 N121 1.455(12) . ?
C91 N101 1.376(12) . ?
C91 C131 1.379(15) . ?
C91 C151 1.439(14) . ?
N101 N111 1.313(11) . ?
N111 N121 1.354(11) . ?
N121 C131 1.364(12) . ?
C151 C161 1.421(15) . ?
C151 C191 1.442(16) . ?
C151 Fe1 2.057(9) . ?
C161 C171 1.407(17) . ?
C161 Fe1 2.051(12) . ?
C171 C181 1.46(2) . ?
C171 Fe1 2.050(13) . ?
C181 C191 1.409(16) . ?
C181 Fe1 2.023(13) . ?
C191 Fe1 2.034(10) . ?
Fe1 C221 2.001(13) . ?
Fe1 C211 2.021(19) . ?
Fe1 C231 2.032(12) . ?
Fe1 C241 2.034(14) . ?
Fe1 C251 2.037(18) . ?
C211 C221 1.35(4) . ?
C211 C251 1.40(3) . ?
C221 C231 1.42(3) . ?
C231 C241 1.37(3) . ?
C241 C251 1.40(3) . ?
Re2 C2C2 1.919(10) . ?
Re2 C3C2 1.924(10) . ?
Re2 C1C2 1.944(11) . ?
Re2 N112 2.196(7) . ?
Re2 N12 2.213(8) . ?
Re2 Cl2 2.479(2) . ?
Re2A N112 1.790(13) . ?
Re2A Cl2 1.891(11) . ?
Re2A N12 1.900(13) . ?
Re2A C2C2 2.532(16) . ?
Re2A C1C2 2.576(17) . ?
Re2B C3C2 1.316(15) . ?
Re2B C1C2 1.651(15) . ?
Re2B C2C2 1.718(14) . ?
Re2B O3C2 2.347(13) . ?
C1C2 O1C2 1.124(14) . ?
C2C2 O2C2 1.143(13) . ?
C3C2 O3C2 1.115(13) . ?
N12 C22 1.351(13) . ?
N12 C62 1.394(13) . ?
C22 C32 1.400(16) . ?
C32 C42 1.38(2) . ?
C42 C52 1.357(19) . ?
C52 C62 1.377(16) . ?
C62 C72 1.474(13) . ?
C72 N122 1.474(11) . ?
C92 N102 1.356(13) . ?
C92 C132 1.373(15) . ?
C92 C152 1.467(13) . ?
N102 N112 1.306(11) . ?
N112 N122 1.329(11) . ?
N122 C132 1.338(14) . ?
C152 C192 1.418(18) . ?
C152 C162 1.422(16) . ?
C152 Fe2 2.038(9) . ?
C162 C172 1.418(18) . ?
C162 Fe2 2.059(12) . ?
C172 C182 1.44(2) . ?
C172 Fe2 2.048(13) . ?
C182 C192 1.422(18) . ?
C182 Fe2 2.043(11) . ?
C192 Fe2 2.029(11) . ?
Fe2 C212 2.008(15) . ?
Fe2 C252 2.013(16) . ?
Fe2 C222 2.027(14) . ?
Fe2 C232 2.034(12) . ?
Fe2 C242 2.065(14) . ?
C212 C222 1.38(3) . ?
C212 C252 1.48(3) . ?
C222 C232 1.43(2) . ?
C232 C242 1.33(2) . ?
C242 C252 1.40(3) . ?
